data_4503141
loop_
_publ_author_name
'Fang, Qianrong'
'Zhu, Guangshan'
'Xue, Ming'
'Wang, Zhuopeng'
'Sun, Jinyu'
'Qiu, Shilun'

_publ_section_title
;
 Amine-Templated Assembly of Metal--Organic Frameworks with Attractive
 Topologies
;
_journal_issue 1
_journal_name_full 'Crystal Growth &amp; Design'
_journal_page_first 319
_journal_paper_doi 10.1021/cg070604f
_journal_volume 8
_journal_year 2008
_chemical_formula_moiety 'C60 H76 Cd5 Cl4 N4 O24'
_chemical_formula_sum 'C60 H76 Cd5 Cl4 N4 O24'
_chemical_formula_weight 1941.05
_chemical_name_systematic
; 
 ? 
;
_space_group_IT_number 90
_symmetry_cell_setting tetragonal
_symmetry_space_group_name_Hall 'P 4ab 2ab'
_symmetry_space_group_name_H-M 'P 4 21 2'
_atom_sites_solution_hydrogens geom
_atom_sites_solution_primary direct
_atom_sites_solution_secondary difmap
_audit_creation_method SHELXL-97
_cell_angle_alpha 90.00
_cell_angle_beta 90.00
_cell_angle_gamma 90.00
_cell_formula_units_Z 2
_cell_length_a 20.1824(14)
_cell_length_b 20.1824(14)
_cell_length_c 12.6052(18)
_cell_measurement_temperature 293(2)
_cell_volume 5134.5(9)
_computing_cell_refinement 'Bruker SMART'
_computing_data_collection 'Bruker SMART'
_computing_data_reduction 'Bruker SAINT'
_computing_molecular_graphics 'Bruker SHELXTL'
_computing_publication_material 'Bruker SHELXTL'
_computing_structure_refinement 'SHELXL-97 (Sheldrick, 1997)'
_computing_structure_solution 'SHELXS-97 (Sheldrick, 1990)'
_diffrn_ambient_temperature 293(2)
_diffrn_detector_area_resol_mean 6.00cm
_diffrn_measured_fraction_theta_full 0.996
_diffrn_measured_fraction_theta_max 0.996
_diffrn_measurement_device_type 'CCD area detector'
_diffrn_measurement_method 'phi and omega scans'
_diffrn_radiation_monochromator graphite
_diffrn_radiation_source 'fine-focus sealed tube'
_diffrn_radiation_type MoK\a
_diffrn_radiation_wavelength 0.71073
_diffrn_reflns_av_R_equivalents 0.0343
_diffrn_reflns_av_sigmaI/netI 0.0212
_diffrn_reflns_limit_h_max 24
_diffrn_reflns_limit_h_min -24
_diffrn_reflns_limit_k_max 23
_diffrn_reflns_limit_k_min -17
_diffrn_reflns_limit_l_max 14
_diffrn_reflns_limit_l_min -14
_diffrn_reflns_number 26806
_diffrn_reflns_theta_full 25.00
_diffrn_reflns_theta_max 25.00
_diffrn_reflns_theta_min 2.02
_diffrn_standards_decay_% none
_diffrn_standards_interval_count none
_diffrn_standards_interval_time none
_diffrn_standards_number none
_exptl_absorpt_coefficient_mu 1.177
_exptl_absorpt_correction_type none
_exptl_crystal_colour colorless
_exptl_crystal_density_diffrn 1.256
_exptl_crystal_density_method 'not measured'
_exptl_crystal_description block
_exptl_crystal_F_000 1928
_exptl_crystal_size_max 0.35
_exptl_crystal_size_mid 0.34
_exptl_crystal_size_min 0.25
_refine_diff_density_max 0.755
_refine_diff_density_min -0.481
_refine_diff_density_rms 0.145
_refine_ls_abs_structure_details 'Flack H D (1983), Acta Cryst. A39, 876-881'
_refine_ls_abs_structure_Flack 0.46(4)
_refine_ls_extinction_method none
_refine_ls_goodness_of_fit_ref 1.017
_refine_ls_hydrogen_treatment constr
_refine_ls_matrix_type full
_refine_ls_number_parameters 221
_refine_ls_number_reflns 4524
_refine_ls_number_restraints 18
_refine_ls_restrained_S_all 1.020
_refine_ls_R_factor_all 0.0393
_refine_ls_R_factor_gt 0.0380
_refine_ls_shift/su_max 0.001
_refine_ls_shift/su_mean 0.000
_refine_ls_structure_factor_coef Fsqd
_refine_ls_weighting_details 'calc w=1/[\s^2^(Fo^2^)+(0.1115P)^2^+0.0000P] where P=(Fo^2^+2Fc^2^)/3'
_refine_ls_weighting_scheme calc
_refine_ls_wR_factor_gt 0.1255
_refine_ls_wR_factor_ref 0.1271
_reflns_number_gt 4373
_reflns_number_total 4524
_reflns_threshold_expression >2sigma(I)
_cod_data_source_file cg070604f-file005.cif
_cod_data_source_block 41018s13b
_cod_original_sg_symbol_H-M P42(1)2
_cod_database_code 4503141

loop_
_symmetry_equiv_pos_as_xyz
'x, y, z'
'-x, -y, z'
'-y+1/2, x+1/2, z'
'y+1/2, -x+1/2, z'
'-x+1/2, y+1/2, -z'
'x+1/2, -y+1/2, -z'
'y, x, -z'
'-y, -x, -z'

loop_
_atom_site_label
_atom_site_type_symbol
_atom_site_fract_x
_atom_site_fract_y
_atom_site_fract_z
_atom_site_U_iso_or_equiv
_atom_site_adp_type
_atom_site_occupancy
_atom_site_symmetry_multiplicity
_atom_site_calc_flag
_atom_site_refinement_flags
Cd1 Cd 0.727611(16) 0.199761(16) 0.39966(3) 0.02807(14) Uani 1 1 d .
Cd2 Cd 1.0000 0.0000 0.0000 0.03100(19) Uani 1 4 d S
Cl1 Cl 0.69333(10) 0.15729(10) 0.22633(14) 0.0649(5) Uani 1 1 d .
N1 N 0.5181(3) 0.3183(3) 0.2203(5) 0.0571(15) Uani 1 1 d .
H1 H 0.5448 0.3536 0.2065 0.068 Uiso 1 1 calc R
O1 O 0.84000(18) 0.2036(2) 0.3786(4) 0.0463(10) Uani 1 1 d .
O2 O 0.89253(17) 0.2587(2) 0.5064(4) 0.0472(10) Uani 1 1 d .
O3 O 0.9668(2) 0.0867(2) 0.1049(4) 0.0553(12) Uani 1 1 d .
O4 O 1.0730(2) 0.0733(2) 0.1278(3) 0.0534(11) Uani 1 1 d .
O5 O 1.19308(18) 0.2263(2) 0.3674(4) 0.0556(12) Uani 1 1 d .
O6 O 1.1386(2) 0.2765(2) 0.4985(4) 0.0558(11) Uani 1 1 d .
C1 C 0.8902(2) 0.2268(2) 0.4213(4) 0.0299(11) Uani 1 1 d .
C2 C 0.9565(2) 0.2124(3) 0.3708(4) 0.0323(11) Uani 1 1 d .
C3 C 0.9584(3) 0.1716(3) 0.2821(4) 0.0338(12) Uani 1 1 d .
H3A H 0.9190 0.1570 0.2518 0.041 Uiso 1 1 calc R
C4 C 1.0184(3) 0.1523(3) 0.2383(4) 0.0340(11) Uani 1 1 d .
C5 C 1.0766(3) 0.1759(3) 0.2818(4) 0.0377(12) Uani 1 1 d .
H5A H 1.1170 0.1627 0.2530 0.045 Uiso 1 1 calc R
C6 C 1.0760(2) 0.2195(3) 0.3688(4) 0.0335(11) Uani 1 1 d .
C7 C 1.0144(3) 0.2368(3) 0.4121(4) 0.0352(11) Uani 1 1 d .
H7A H 1.0128 0.2655 0.4698 0.042 Uiso 1 1 calc R
C8 C 1.0201(3) 0.1009(3) 0.1505(4) 0.0364(12) Uani 1 1 d .
C9 C 1.1409(3) 0.2436(3) 0.4151(5) 0.0397(13) Uani 1 1 d .
C10 C 0.5586(4) 0.2670(3) 0.2744(7) 0.0600(18) Uani 1 1 d .
H10A H 0.5971 0.2578 0.2308 0.072 Uiso 1 1 calc R
H10B H 0.5745 0.2853 0.3409 0.072 Uiso 1 1 calc R
C11 C 0.5260(4) 0.2063(4) 0.2962(7) 0.0621(18) Uani 1 1 d .
H11A H 0.5560 0.1767 0.3316 0.093 Uiso 1 1 calc R
H11B H 0.5115 0.1866 0.2308 0.093 Uiso 1 1 calc R
H11C H 0.4883 0.2144 0.3409 0.093 Uiso 1 1 calc R
C12 C 0.4641(5) 0.3412(5) 0.2903(10) 0.093(3) Uani 1 1 d .
H12A H 0.4442 0.3037 0.3264 0.112 Uiso 1 1 calc R
H12B H 0.4301 0.3632 0.2489 0.112 Uiso 1 1 calc R
C13 C 0.4946(8) 0.3907(6) 0.3737(9) 0.123(4) Uani 1 1 d U
H13A H 0.4601 0.4070 0.4192 0.184 Uiso 1 1 calc R
H13B H 0.5150 0.4272 0.3371 0.184 Uiso 1 1 calc R
H13C H 0.5273 0.3681 0.4155 0.184 Uiso 1 1 calc R
C14 C 0.4907(5) 0.2924(5) 0.1126(9) 0.092(3) Uani 1 1 d U
H14A H 0.4608 0.2558 0.1269 0.111 Uiso 1 1 calc R
H14B H 0.4650 0.3275 0.0799 0.111 Uiso 1 1 calc R
C15 C 0.5398(6) 0.2704(6) 0.0378(9) 0.115(4) Uani 1 1 d U
H15A H 0.5183 0.2559 -0.0261 0.172 Uiso 1 1 calc R
H15B H 0.5645 0.2343 0.0678 0.172 Uiso 1 1 calc R
H15C H 0.5694 0.3063 0.0217 0.172 Uiso 1 1 calc R

loop_
_atom_site_aniso_label
_atom_site_aniso_U_11
_atom_site_aniso_U_22
_atom_site_aniso_U_33
_atom_site_aniso_U_23
_atom_site_aniso_U_13
_atom_site_aniso_U_12
Cd1 0.0272(2) 0.0256(2) 0.0314(2) -0.00390(15) -0.00354(15) 0.00384(13)
Cd2 0.0337(3) 0.0337(3) 0.0256(3) 0.000 0.000 0.0032(3)
Cl1 0.0735(11) 0.0675(11) 0.0536(9) -0.0218(8) -0.0178(9) 0.0187(9)
N1 0.048(3) 0.041(3) 0.082(4) 0.017(3) -0.002(3) 0.002(2)
O1 0.0247(18) 0.060(2) 0.054(3) -0.012(2) 0.0052(17) 0.0008(18)
O2 0.0304(18) 0.065(3) 0.047(2) -0.014(2) 0.0034(19) -0.0017(18)
O3 0.040(2) 0.069(3) 0.057(3) -0.031(3) 0.000(2) -0.010(2)
O4 0.052(3) 0.070(3) 0.038(2) -0.014(2) -0.0041(19) 0.022(2)
O5 0.0240(19) 0.067(3) 0.076(3) -0.013(2) -0.0036(19) -0.0038(19)
O6 0.042(2) 0.070(3) 0.055(3) -0.015(3) -0.007(2) -0.013(2)
C1 0.027(2) 0.027(2) 0.036(3) 0.001(2) 0.005(2) -0.0022(19)
C2 0.025(2) 0.033(3) 0.039(3) 0.002(2) -0.001(2) -0.004(2)
C3 0.028(2) 0.040(3) 0.034(3) -0.003(2) -0.002(2) -0.001(2)
C4 0.038(3) 0.031(3) 0.032(3) -0.004(2) 0.003(2) -0.004(2)
C5 0.031(3) 0.044(3) 0.038(3) -0.007(2) 0.002(2) 0.000(2)
C6 0.023(2) 0.035(3) 0.043(3) -0.003(2) -0.004(2) 0.000(2)
C7 0.039(3) 0.034(3) 0.032(2) -0.010(2) 0.001(2) 0.001(2)
C8 0.043(3) 0.035(3) 0.031(3) -0.005(2) 0.001(2) 0.002(2)
C9 0.035(3) 0.037(3) 0.047(3) -0.002(3) -0.005(2) -0.003(2)
C10 0.053(4) 0.052(4) 0.075(5) 0.011(4) -0.004(3) 0.007(3)
C11 0.062(4) 0.058(4) 0.067(4) 0.015(4) -0.003(4) -0.003(3)
C12 0.062(5) 0.096(7) 0.123(8) -0.001(7) 0.018(6) 0.031(5)
C13 0.161(12) 0.104(8) 0.104(8) 0.010(7) 0.055(8) -0.002(9)
C14 0.096(5) 0.083(4) 0.097(5) 0.016(4) -0.016(4) -0.016(4)
C15 0.147(10) 0.109(8) 0.088(7) 0.007(7) 0.014(7) -0.006(8)

loop_
_atom_type_symbol
_atom_type_description
_atom_type_scat_dispersion_real
_atom_type_scat_dispersion_imag
_atom_type_scat_source
C C 0.0033 0.0016 'International Tables Vol C Tables 4.2.6.8 and 6.1.1.4'
H H 0.0000 0.0000 'International Tables Vol C Tables 4.2.6.8 and 6.1.1.4'
N N 0.0061 0.0033 'International Tables Vol C Tables 4.2.6.8 and 6.1.1.4'
O O 0.0106 0.0060 'International Tables Vol C Tables 4.2.6.8 and 6.1.1.4'
Cl Cl 0.1484 0.1585 'International Tables Vol C Tables 4.2.6.8 and 6.1.1.4'
Cd Cd -0.8075 1.2024 'International Tables Vol C Tables 4.2.6.8 and 6.1.1.4'

loop_
_geom_angle_atom_site_label_1
_geom_angle_atom_site_label_2
_geom_angle_atom_site_label_3
_geom_angle
_geom_angle_site_symmetry_1
_geom_angle_site_symmetry_3
O5 Cd1 O2 157.33(16) 4_565 8_666
O5 Cd1 O6 83.52(19) 4_565 6_456
O2 Cd1 O6 88.51(17) 8_666 6_456
O5 Cd1 O1 87.53(17) 4_565 .
O2 Cd1 O1 88.10(17) 8_666 .
O6 Cd1 O1 148.00(16) 6_456 .
O5 Cd1 Cl1 100.12(13) 4_565 .
O2 Cd1 Cl1 102.55(12) 8_666 .
O6 Cd1 Cl1 110.89(13) 6_456 .
O1 Cd1 Cl1 100.90(12) . .
O5 Cd1 Cd1 73.02(12) 4_565 8_666
O2 Cd1 Cd1 84.70(10) 8_666 8_666
O6 Cd1 Cd1 79.75(12) 6_456 8_666
O1 Cd1 Cd1 68.25(11) . 8_666
Cl1 Cd1 Cd1 167.01(6) . 8_666
O3 Cd2 O3 109.6(3) 8_665 7_645
O3 Cd2 O3 141.1(2) 8_665 2_755
O3 Cd2 O3 83.5(2) 7_645 2_755
O3 Cd2 O3 83.5(2) 8_665 .
O3 Cd2 O3 141.1(2) 7_645 .
O3 Cd2 O3 109.6(3) 2_755 .
O3 Cd2 O4 127.93(15) 8_665 .
O3 Cd2 O4 95.15(16) 7_645 .
O3 Cd2 O4 84.99(17) 2_755 .
O3 Cd2 O4 51.90(14) . .
O3 Cd2 O4 51.90(14) 8_665 8_665
O3 Cd2 O4 84.99(17) 7_645 8_665
O3 Cd2 O4 95.15(16) 2_755 8_665
O3 Cd2 O4 127.93(15) . 8_665
O4 Cd2 O4 179.8(2) . 8_665
O3 Cd2 O4 84.99(17) 8_665 7_645
O3 Cd2 O4 51.90(14) 7_645 7_645
O3 Cd2 O4 127.93(15) 2_755 7_645
O3 Cd2 O4 95.15(16) . 7_645
O4 Cd2 O4 75.31(19) . 7_645
O4 Cd2 O4 104.69(19) 8_665 7_645
O3 Cd2 O4 95.15(16) 8_665 2_755
O3 Cd2 O4 127.93(15) 7_645 2_755
O3 Cd2 O4 51.90(14) 2_755 2_755
O3 Cd2 O4 84.99(17) . 2_755
O4 Cd2 O4 104.69(19) . 2_755
O4 Cd2 O4 75.31(19) 8_665 2_755
O4 Cd2 O4 179.8(2) 7_645 2_755
C12 N1 C10 110.5(7) . .
C12 N1 C14 111.4(7) . .
C10 N1 C14 111.2(6) . .
C12 N1 H1 107.9 . .
C10 N1 H1 107.9 . .
C14 N1 H1 107.9 . .
C1 O1 Cd1 140.7(4) . .
C1 O2 Cd1 119.3(3) . 8_666
C8 O3 Cd2 100.9(4) . .
C8 O4 Cd2 84.9(3) . .
C9 O5 Cd1 136.8(4) . 3_645
C9 O6 Cd1 124.3(4) . 6_556
O1 C1 O2 126.6(5) . .
O1 C1 C2 118.0(5) . .
O2 C1 C2 115.3(5) . .
C7 C2 C3 119.7(5) . .
C7 C2 C1 121.8(5) . .
C3 C2 C1 118.5(5) . .
C4 C3 C2 120.6(5) . .
C4 C3 H3A 119.7 . .
C2 C3 H3A 119.7 . .
C5 C4 C3 119.2(5) . .
C5 C4 C8 120.4(5) . .
C3 C4 C8 120.0(5) . .
C4 C5 C6 121.2(5) . .
C4 C5 H5A 119.4 . .
C6 C5 H5A 119.4 . .
C7 C6 C5 117.9(5) . .
C7 C6 C9 122.5(5) . .
C5 C6 C9 119.5(5) . .
C2 C7 C6 121.3(5) . .
C2 C7 H7A 119.4 . .
C6 C7 H7A 119.4 . .
O4 C8 O3 122.1(5) . .
O4 C8 C4 119.7(5) . .
O3 C8 C4 118.2(5) . .
O6 C9 O5 125.5(5) . .
O6 C9 C6 117.7(5) . .
O5 C9 C6 116.8(5) . .
C11 C10 N1 115.8(6) . .
C11 C10 H10A 108.3 . .
N1 C10 H10A 108.3 . .
C11 C10 H10B 108.3 . .
N1 C10 H10B 108.3 . .
H10A C10 H10B 107.4 . .
C10 C11 H11A 109.5 . .
C10 C11 H11B 109.5 . .
H11A C11 H11B 109.5 . .
C10 C11 H11C 109.5 . .
H11A C11 H11C 109.5 . .
H11B C11 H11C 109.5 . .
N1 C12 C13 108.0(8) . .
N1 C12 H12A 110.1 . .
C13 C12 H12A 110.1 . .
N1 C12 H12B 110.1 . .
C13 C12 H12B 110.1 . .
H12A C12 H12B 108.4 . .
C12 C13 H13A 109.5 . .
C12 C13 H13B 109.5 . .
H13A C13 H13B 109.5 . .
C12 C13 H13C 109.5 . .
H13A C13 H13C 109.5 . .
H13B C13 H13C 109.5 . .
C15 C14 N1 115.6(9) . .
C15 C14 H14A 108.4 . .
N1 C14 H14A 108.4 . .
C15 C14 H14B 108.4 . .
N1 C14 H14B 108.4 . .
H14A C14 H14B 107.4 . .
C14 C15 H15A 109.5 . .
C14 C15 H15B 109.5 . .
H15A C15 H15B 109.5 . .
C14 C15 H15C 109.5 . .
H15A C15 H15C 109.5 . .
H15B C15 H15C 109.5 . .

loop_
_geom_bond_atom_site_label_1
_geom_bond_atom_site_label_2
_geom_bond_distance
_geom_bond_site_symmetry_2
Cd1 O5 2.201(4) 4_565
Cd1 O2 2.225(4) 8_666
Cd1 O6 2.260(4) 6_456
Cd1 O1 2.285(4) .
Cd1 Cl1 2.4469(16) .
Cd1 Cd1 3.2706(8) 8_666
Cd2 O3 2.292(4) 8_665
Cd2 O3 2.292(4) 7_645
Cd2 O3 2.292(4) 2_755
Cd2 O3 2.292(4) .
Cd2 O4 2.638(4) .
Cd2 O4 2.638(4) 8_665
Cd2 O4 2.638(4) 7_645
Cd2 O4 2.638(4) 2_755
N1 C12 1.475(11) .
N1 C10 1.486(8) .
N1 C14 1.555(12) .
N1 H1 0.9100 .
O1 C1 1.239(7) .
O2 C1 1.251(7) .
O2 Cd1 2.225(4) 8_666
O3 C8 1.253(7) .
O4 C8 1.237(7) .
O5 C9 1.262(7) .
O5 Cd1 2.201(4) 3_645
O6 C9 1.245(8) .
O6 Cd1 2.260(4) 6_556
C1 C2 1.510(7) .
C2 C7 1.371(7) .
C2 C3 1.390(8) .
C3 C4 1.388(8) .
C3 H3A 0.9300 .
C4 C5 1.380(8) .
C4 C8 1.518(7) .
C5 C6 1.407(8) .
C5 H5A 0.9300 .
C6 C7 1.401(7) .
C6 C9 1.514(7) .
C7 H7A 0.9300 .
C10 C11 1.419(9) .
C10 H10A 0.9700 .
C10 H10B 0.9700 .
C11 H11A 0.9600 .
C11 H11B 0.9600 .
C11 H11C 0.9600 .
C12 C13 1.576(16) .
C12 H12A 0.9700 .
C12 H12B 0.9700 .
C13 H13A 0.9600 .
C13 H13B 0.9600 .
C13 H13C 0.9600 .
C14 C15 1.438(15) .
C14 H14A 0.9700 .
C14 H14B 0.9700 .
C15 H15A 0.9600 .
C15 H15B 0.9600 .
C15 H15C 0.9600 .

loop_
_geom_hbond_atom_site_label_D
_geom_hbond_atom_site_label_H
_geom_hbond_atom_site_label_A
_geom_hbond_distance_DH
_geom_hbond_distance_HA
_geom_hbond_distance_DA
_geom_hbond_angle_DHA
_geom_hbond_site_symmetry_A
N1 H1 O4 0.91 1.87 2.723(7) 154.5 4_565
